data_7230380
loop_
_publ_author_name
'Ishizuka, Tomoya'
'Ohkawa, Shumpei'
'Ochiai, Hidemi'
'Hashimoto, Muneaki'
'Ohkubo, Kei'
'Kotani, Hiroaki'
'Sadakane, Masahiro'
'Fukuzumi, Shunichi'
'Kojima, Takahiko'

_publ_section_title
;
 A supramolecular photocatalyst composed of a polyoxometalate and a
 photosensitizing water-soluble porphyrin diacid for the oxidation of
 organic substrates in water
;
_journal_issue 9
_journal_name_full 'Green Chemistry'
_journal_page_first 1975
_journal_paper_doi 10.1039/C8GC00295A
_journal_volume 20
_journal_year 2018
_chemical_formula_sum 'C116 H88 Cl6 N8'
_chemical_formula_weight 1806.64
_space_group_crystal_system monoclinic
_space_group_IT_number 15
_space_group_name_Hall '-C 2yc'
_space_group_name_H-M_alt 'C 1 2/c 1'
_symmetry_space_group_name_Hall '-C 2yc'
_symmetry_space_group_name_H-M 'C 1 2/c 1'
_atom_sites_solution_hydrogens geom
_audit_creation_method SHELXL-2014/7
_audit_update_record
;
2018-01-26 deposited with the CCDC.
2018-03-27 downloaded from the CCDC.
;
_cell_angle_alpha 90
_cell_angle_beta 117.762(4)
_cell_angle_gamma 90
_cell_formula_units_Z 8
_cell_length_a 43.317(9)
_cell_length_b 23.984(4)
_cell_length_c 28.932(7)
_cell_measurement_reflns_used 4529
_cell_measurement_temperature 100(2)
_cell_measurement_theta_max 48.9
_cell_measurement_theta_min 4.62
_cell_volume 26598(10)
_computing_structure_refinement 'SHELXL-2014/7 (Sheldrick, 2014)'
_diffrn_ambient_temperature 100(2)
_diffrn_measured_fraction_theta_full 0.996
_diffrn_measured_fraction_theta_max 0.903
_diffrn_measurement_device_type 'APEX2 v2009.11-0'
_diffrn_radiation_type MoK\a
_diffrn_radiation_wavelength 0.71073
_diffrn_reflns_av_R_equivalents 0.0950
_diffrn_reflns_av_unetI/netI 0.1173
_diffrn_reflns_Laue_measured_fraction_full 0.996
_diffrn_reflns_Laue_measured_fraction_max 0.903
_diffrn_reflns_limit_h_max 30
_diffrn_reflns_limit_h_min -57
_diffrn_reflns_limit_k_max 32
_diffrn_reflns_limit_k_min -29
_diffrn_reflns_limit_l_max 38
_diffrn_reflns_limit_l_min -36
_diffrn_reflns_number 75266
_diffrn_reflns_point_group_measured_fraction_full 0.996
_diffrn_reflns_point_group_measured_fraction_max 0.903
_diffrn_reflns_theta_full 25.242
_diffrn_reflns_theta_max 28.661
_diffrn_reflns_theta_min 1.001
_exptl_absorpt_coefficient_mu 0.169
_exptl_crystal_colour green
_exptl_crystal_density_diffrn 0.902
_exptl_crystal_description prismatic
_exptl_crystal_F_000 7536
_exptl_crystal_size_max 1.200
_exptl_crystal_size_mid 0.310
_exptl_crystal_size_min 0.120
_refine_diff_density_max 1.428
_refine_diff_density_min -0.951
_refine_diff_density_rms 0.097
_refine_ls_extinction_method none
_refine_ls_goodness_of_fit_ref 1.077
_refine_ls_hydrogen_treatment constr
_refine_ls_matrix_type full
_refine_ls_number_parameters 1220
_refine_ls_number_reflns 30916
_refine_ls_number_restraints 30
_refine_ls_restrained_S_all 1.076
_refine_ls_R_factor_all 0.1566
_refine_ls_R_factor_gt 0.1110
_refine_ls_shift/su_max 0.007
_refine_ls_shift/su_mean 0.000
_refine_ls_structure_factor_coef Fsqd
_refine_ls_weighting_details 'w=1/[\s^2^(Fo^2^)+(0.1918P)^2^+24.7921P] where P=(Fo^2^+2Fc^2^)/3'
_refine_ls_weighting_scheme calc
_refine_ls_wR_factor_gt 0.3221
_refine_ls_wR_factor_ref 0.3485
_reflns_Friedel_coverage 0.000
_reflns_number_gt 17702
_reflns_number_total 30916
_reflns_threshold_expression 'I > 2\s(I)'
_cod_data_source_file c8gc00295a2.cif
_cod_data_source_block Okawa16
_cod_depositor_comments 'Adding full bibliography for 7230380.cif.'
_cod_database_code 7230380
_shelx_shelxl_version_number 2014/7
_shelx_space_group_comment
;
The symmetry employed for this shelxl refinement is uniquely defined
by the following loop, which should always be used as a source of
symmetry information in preference to the above space-group names.
They are only intended as comments.
;
_shelx_estimated_absorpt_t_min 0.823
_shelx_estimated_absorpt_t_max 0.980

loop_
_space_group_symop_operation_xyz
'x, y, z'
'-x, y, -z+1/2'
'x+1/2, y+1/2, z'
'-x+1/2, y+1/2, -z+1/2'
'-x, -y, -z'
'x, -y, z-1/2'
'-x+1/2, -y+1/2, -z'
'x+1/2, -y+1/2, z-1/2'

loop_
_atom_site_label
_atom_site_type_symbol
_atom_site_fract_x
_atom_site_fract_y
_atom_site_fract_z
_atom_site_U_iso_or_equiv
_atom_site_adp_type
_atom_site_occupancy
_atom_site_site_symmetry_order
_atom_site_calc_flag
_atom_site_refinement_flags_posn
_atom_site_refinement_flags_adp
_atom_site_refinement_flags_occupancy
_atom_site_disorder_assembly
_atom_site_disorder_group
Cl1 Cl 0.58326(2) 0.38131(3) 0.80263(4) 0.0297(2) Uani 1 1 d . . . . .
Cl2 Cl 0.69111(2) 0.29176(4) 0.81433(4) 0.0321(2) Uani 1 1 d . . . . .
Cl3 Cl 0.62222(4) 0.22301(6) 0.63554(6) 0.0666(4) Uani 1 1 d . . . . .
Cl4 Cl 0.5341(2) 0.0727(3) 0.52623(19) 0.293(3) Uani 1 1 d . . . . .
Cl5 Cl 0.46555(12) 0.39991(18) 0.24335(17) 0.2002(17) Uani 1 1 d . . . . .
Cl6 Cl 0.78333(16) 0.6044(3) 1.0918(3) 0.256(3) Uani 1 1 d . . . . .
N1 N 0.62346(7) 0.26238(10) 0.83509(10) 0.0192(6) Uani 1 1 d . . . . .
H1 H 0.6156 0.2964 0.8251 0.023 Uiso 1 1 calc R U . . .
N2 N 0.66774(7) 0.36420(10) 0.88469(10) 0.0202(6) Uani 1 1 d . . . . .
H2 H 0.6720 0.3444 0.8626 0.024 Uiso 1 1 calc R U . . .
N3 N 0.64507(7) 0.40967(10) 0.77380(10) 0.0210(6) Uani 1 1 d . . . . .
H3 H 0.6295 0.3950 0.7817 0.025 Uiso 1 1 calc R U . . .
N4 N 0.60706(7) 0.30379(10) 0.72653(10) 0.0206(6) Uani 1 1 d . . . . .
H4 H 0.6279 0.3047 0.7538 0.025 Uiso 1 1 calc R U . . .
N5 N 0.70293(10) 0.13269(18) 1.21981(14) 0.0532(11) Uani 1 1 d . . . . .
N6 N 0.78489(14) 0.76382(18) 0.9792(2) 0.0654(13) Uani 1 1 d . . . . .
N7 N 0.53519(9) 0.50070(14) 0.36880(12) 0.0364(8) Uani 1 1 d . . . . .
N8 N 0.4990(3) -0.1012(3) 0.6402(3) 0.140(4) Uani 1 1 d . . . . .
C1 C 0.61447(8) 0.21662(12) 0.80281(12) 0.0193(7) Uani 1 1 d . . . . .
C2 C 0.63492(9) 0.17027(13) 0.83368(13) 0.0264(8) Uani 1 1 d . . . . .
C3 C 0.65457(8) 0.18971(13) 0.88459(13) 0.0223(7) Uani 1 1 d . . . . .
C4 C 0.64646(8) 0.24741(12) 0.88506(12) 0.0201(7) Uani 1 1 d . . . . .
C5 C 0.65710(8) 0.28491(12) 0.92824(12) 0.0196(7) Uani 1 1 d . . . . .
C6 C 0.65904(8) 0.34272(12) 0.92064(12) 0.0190(6) Uani 1 1 d . . . . .
C7 C 0.65324(8) 0.38771(12) 0.94796(12) 0.0209(7) Uani 1 1 d . . . . .
C8 C 0.65858(8) 0.43650(13) 0.92681(12) 0.0210(7) Uani 1 1 d . . . . .
C9 C 0.66891(8) 0.42121(12) 0.88800(12) 0.0201(7) Uani 1 1 d . . . . .
C10 C 0.67961(8) 0.45513(13) 0.85832(13) 0.0227(7) Uani 1 1 d . . . . .
C11 C 0.67416(9) 0.43956(12) 0.80783(13) 0.0230(7) Uani 1 1 d . . . . .
C12 C 0.69397(9) 0.45230(13) 0.78084(13) 0.0249(7) Uani 1 1 d . . . . .
C13 C 0.67546(8) 0.43177(13) 0.73002(12) 0.0225(7) Uani 1 1 d . . . . .
C14 C 0.64413(8) 0.40645(12) 0.72611(13) 0.0220(7) Uani 1 1 d . . . . .
C15 C 0.61618(8) 0.38300(12) 0.68112(12) 0.0218(7) Uani 1 1 d . . . . .
C16 C 0.59510(8) 0.34121(12) 0.68575(12) 0.0207(7) Uani 1 1 d . . . . .
C17 C 0.55916(9) 0.32674(12) 0.65126(13) 0.0222(7) Uani 1 1 d . . . . .
C18 C 0.55123(8) 0.28028(13) 0.67169(12) 0.0211(7) Uani 1 1 d . . . . .
C19 C 0.58198(8) 0.26502(12) 0.71861(12) 0.0200(7) Uani 1 1 d . . . . .
C20 C 0.58833(8) 0.21751(12) 0.75015(13) 0.0202(7) Uani 1 1 d . . . . .
C21 C 0.63913(11) 0.11811(16) 0.80978(17) 0.0408(11) Uani 1 1 d . . . . .
C22 C 0.6468(5) 0.1145(8) 0.7738(10) 0.042(5) Uani 0.5 1 d . . P A 1
H5 H 0.6507 0.1487 0.7607 0.050 Uiso 0.5 1 calc R U P A 1
C23 C 0.6503(4) 0.0659(8) 0.7503(8) 0.052(5) Uani 0.5 1 d . U P A 1
H6 H 0.6575 0.0670 0.7239 0.062 Uiso 0.5 1 calc R U P A 1
C24 C 0.6430(4) 0.0180(8) 0.7662(8) 0.050(4) Uani 0.5 1 d . U P A 1
H7 H 0.6461 -0.0160 0.7521 0.060 Uiso 0.5 1 calc R U P A 1
C25 C 0.6310(5) 0.0163(9) 0.8024(8) 0.056(4) Uani 0.5 1 d . U P A 1
H8 H 0.6245 -0.0185 0.8110 0.067 Uiso 0.5 1 calc R U P A 1
C26 C 0.6281(5) 0.0639(7) 0.8263(7) 0.029(3) Uani 0.5 1 d . . P A 1
H93 H 0.6198 0.0634 0.8515 0.035 Uiso 0.5 1 calc R U P A 1
C27 C 0.68270(9) 0.16051(13) 0.93001(13) 0.0253(7) Uani 1 1 d . . . . .
C28 C 0.67702(11) 0.11128(17) 0.94884(18) 0.0447(11) Uani 1 1 d . . . . .
H9 H 0.6551 0.0932 0.9307 0.054 Uiso 1 1 calc R U . . .
C29 C 0.70322(13) 0.08718(19) 0.9946(2) 0.0560(14) Uani 1 1 d . . . . .
H10 H 0.6995 0.0520 1.0063 0.067 Uiso 1 1 calc R U . . .
C30 C 0.73460(12) 0.11517(18) 1.02272(16) 0.0449(11) Uani 1 1 d . . . . .
H11 H 0.7518 0.1006 1.0551 0.054 Uiso 1 1 calc R U . . .
C31 C 0.74078(10) 0.16412(16) 1.00353(15) 0.0346(9) Uani 1 1 d . . . . .
H12 H 0.7626 0.1826 1.0221 0.042 Uiso 1 1 calc R U . . .
C32 C 0.71528(9) 0.18664(14) 0.95721(14) 0.0275(8) Uani 1 1 d . . . . .
H13 H 0.7199 0.2200 0.9438 0.033 Uiso 1 1 calc R U . . .
C33 C 0.66385(8) 0.26160(13) 0.97986(12) 0.0210(7) Uani 1 1 d . . . . .
C34 C 0.64373(9) 0.21879(14) 0.98352(14) 0.0279(8) Uani 1 1 d . . . . .
H14 H 0.6248 0.2047 0.9526 0.034 Uiso 1 1 calc R U . . .
C35 C 0.65043(10) 0.19592(16) 1.03115(15) 0.0328(8) Uani 1 1 d . . . . .
H15 H 0.6362 0.1665 1.0326 0.039 Uiso 1 1 calc R U . . .
C36 C 0.67818(9) 0.21612(14) 1.07742(13) 0.0264(7) Uani 1 1 d . . . . .
C37 C 0.69853(9) 0.25986(14) 1.07401(13) 0.0258(7) Uani 1 1 d . . . . .
H16 H 0.7176 0.2737 1.1048 0.031 Uiso 1 1 calc R U . . .
C38 C 0.69110(9) 0.28290(13) 1.02643(13) 0.0240(7) Uani 1 1 d . . . . .
H17 H 0.7045 0.3136 1.0249 0.029 Uiso 1 1 calc R U . . .
C39 C 0.68675(10) 0.18963(16) 1.12806(14) 0.0323(8) Uani 1 1 d . . . . .
C40 C 0.66112(11) 0.1616(2) 1.13589(17) 0.0533(13) Uani 1 1 d . . . . .
H18 H 0.6375 0.1626 1.1097 0.064 Uiso 1 1 calc R U . . .
C41 C 0.67023(13) 0.1328(3) 1.18146(19) 0.0630(15) Uani 1 1 d . . . . .
H19 H 0.6529 0.1126 1.1857 0.076 Uiso 1 1 calc R U . . .
C42 C 0.72777(11) 0.16106(17) 1.21460(16) 0.0378(9) Uani 1 1 d . . . . .
H20 H 0.7509 0.1614 1.2426 0.045 Uiso 1 1 calc R U . . .
C43 C 0.72056(10) 0.18936(15) 1.16990(14) 0.0305(8) Uani 1 1 d . . . . .
H21 H 0.7386 0.2091 1.1671 0.037 Uiso 1 1 calc R U . . .
C44 C 0.71250(16) 0.0998(3) 1.2681(2) 0.080(2) Uani 1 1 d . . . . .
H22 H 0.7329 0.0767 1.2755 0.119 Uiso 1 1 calc R U . . .
H23 H 0.6929 0.0758 1.2632 0.119 Uiso 1 1 calc R U . . .
H24 H 0.7180 0.1252 1.2974 0.119 Uiso 1 1 calc R U . . .
C45 C 0.63600(9) 0.37997(13) 0.98132(12) 0.0222(7) Uani 1 1 d . . . . .
C46 C 0.60421(9) 0.35211(14) 0.96119(14) 0.0286(8) Uani 1 1 d . . . . .
H25 H 0.5937 0.3395 0.9260 0.034 Uiso 1 1 calc R U . . .
C47 C 0.58760(11) 0.34233(17) 0.99098(18) 0.0394(9) Uani 1 1 d . . . . .
H26 H 0.5659 0.3232 0.9764 0.047 Uiso 1 1 calc R U . . .
C48 C 0.60267(12) 0.36053(17) 1.04248(18) 0.0425(10) Uani 1 1 d . . . . .
H27 H 0.5910 0.3547 1.0629 0.051 Uiso 1 1 calc R U . . .
C49 C 0.63464(12) 0.38705(16) 1.06392(16) 0.0378(9) Uani 1 1 d . . . . .
H28 H 0.6453 0.3985 1.0994 0.045 Uiso 1 1 calc R U . . .
C50 C 0.65138(10) 0.39712(14) 1.03371(13) 0.0280(8) Uani 1 1 d . . . . .
H29 H 0.6733 0.4156 1.0486 0.034 Uiso 1 1 calc R U . . .
C51 C 0.64748(9) 0.49373(13) 0.93244(13) 0.0232(7) Uani 1 1 d . . . . .
C52 C 0.65817(9) 0.51965(13) 0.98082(14) 0.0261(7) Uani 1 1 d . . . . .
H30 H 0.6742 0.5013 1.0119 0.031 Uiso 1 1 calc R U . . .
C53 C 0.64548(10) 0.57222(14) 0.98372(15) 0.0308(8) Uani 1 1 d . . . . .
H31 H 0.6527 0.5893 1.0168 0.037 Uiso 1 1 calc R U . . .
C54 C 0.62229(10) 0.59979(15) 0.93829(16) 0.0360(9) Uani 1 1 d . . . . .
H32 H 0.6134 0.6354 0.9404 0.043 Uiso 1 1 calc R U . . .
C55 C 0.61230(10) 0.57511(15) 0.89018(15) 0.0342(9) Uani 1 1 d . . . . .
H33 H 0.5973 0.5944 0.8591 0.041 Uiso 1 1 calc R U . . .
C56 C 0.62424(10) 0.52209(14) 0.88730(14) 0.0292(8) Uani 1 1 d . . . . .
H34 H 0.6165 0.5049 0.8542 0.035 Uiso 1 1 calc R U . . .
C57 C 0.69754(9) 0.50945(13) 0.88038(13) 0.0252(7) Uani 1 1 d . . . . .
C58 C 0.72024(10) 0.51516(14) 0.93335(14) 0.0303(8) Uani 1 1 d . . . . .
H35 H 0.7242 0.4844 0.9561 0.036 Uiso 1 1 calc R U . . .
C59 C 0.73712(12) 0.56493(16) 0.95334(16) 0.0414(10) Uani 1 1 d . . . . .
H36 H 0.7528 0.5680 0.9896 0.050 Uiso 1 1 calc R U . . .
C60 C 0.73121(12) 0.61078(16) 0.92053(17) 0.0435(11) Uani 1 1 d . . . . .
C61 C 0.70867(13) 0.60473(16) 0.86697(17) 0.0476(12) Uani 1 1 d . . . . .
H37 H 0.7049 0.6353 0.8441 0.057 Uiso 1 1 calc R U . . .
C62 C 0.69190(11) 0.55474(14) 0.84711(15) 0.0349(9) Uani 1 1 d . . . . .
H38 H 0.6765 0.5512 0.8108 0.042 Uiso 1 1 calc R U . . .
C63 C 0.75005(13) 0.66424(17) 0.94133(18) 0.0454(11) Uani 1 1 d . . . . .
C64 C 0.78195(14) 0.66582(19) 0.98709(18) 0.0547(13) Uani 1 1 d . . . . .
H39 H 0.7918 0.6324 1.0057 0.066 Uiso 1 1 calc R U . . .
C65 C 0.79899(18) 0.7152(2) 1.0050(2) 0.0739(19) Uani 1 1 d . . . . .
H40 H 0.8209 0.7158 1.0357 0.089 Uiso 1 1 calc R U . . .
C66 C 0.75493(16) 0.7635(2) 0.9351(3) 0.0655(15) Uani 1 1 d . . . . .
H41 H 0.7462 0.7975 0.9167 0.079 Uiso 1 1 calc R U . . .
C67 C 0.73656(16) 0.71543(19) 0.9157(2) 0.0612(14) Uani 1 1 d . . . . .
H42 H 0.7147 0.7164 0.8850 0.073 Uiso 1 1 calc R U . . .
C68 C 0.8055(2) 0.8160(2) 0.9995(3) 0.081(2) Uani 1 1 d . . . . .
H43 H 0.8220 0.8199 0.9853 0.121 Uiso 1 1 calc R U . . .
H44 H 0.8184 0.8144 1.0377 0.121 Uiso 1 1 calc R U . . .
H45 H 0.7897 0.8481 0.9889 0.121 Uiso 1 1 calc R U . . .
C69 C 0.73094(9) 0.47112(15) 0.80716(14) 0.0303(8) Uani 1 1 d . . . . .
C70 C 0.75535(10) 0.44056(16) 0.84983(15) 0.0352(9) Uani 1 1 d . . . . .
H46 H 0.7479 0.4088 0.8615 0.042 Uiso 1 1 calc R U . . .
C71 C 0.78983(12) 0.4557(2) 0.87501(18) 0.0483(11) Uani 1 1 d . . . . .
H47 H 0.8060 0.4346 0.9041 0.058 Uiso 1 1 calc R U . . .
C72 C 0.80101(12) 0.5009(2) 0.85826(19) 0.0534(12) Uani 1 1 d . . . . .
H48 H 0.8250 0.5108 0.8752 0.064 Uiso 1 1 calc R U . . .
C73 C 0.77720(13) 0.5328(2) 0.81625(19) 0.0539(13) Uani 1 1 d . . . . .
H49 H 0.7849 0.5646 0.8049 0.065 Uiso 1 1 calc R U . . .
C74 C 0.74207(11) 0.51749(18) 0.79119(17) 0.0432(10) Uani 1 1 d . . . . .
H50 H 0.7257 0.5392 0.7629 0.052 Uiso 1 1 calc R U . . .
C75 C 0.68732(9) 0.42628(15) 0.68985(13) 0.0264(7) Uani 1 1 d . . . . .
C76 C 0.69597(10) 0.47327(16) 0.66942(15) 0.0337(9) Uani 1 1 d . . . . .
H51 H 0.6942 0.5095 0.6811 0.040 Uiso 1 1 calc R U . . .
C77 C 0.70731(11) 0.4665(2) 0.63165(16) 0.0430(10) Uani 1 1 d . . . . .
H52 H 0.7131 0.4982 0.6176 0.052 Uiso 1 1 calc R U . . .
C78 C 0.71018(11) 0.4137(2) 0.61466(16) 0.0447(11) Uani 1 1 d . . . . .
H53 H 0.7185 0.4093 0.5897 0.054 Uiso 1 1 calc R U . . .
C79 C 0.70102(11) 0.36747(18) 0.63387(15) 0.0386(9) Uani 1 1 d . . . . .
H54 H 0.7026 0.3314 0.6216 0.046 Uiso 1 1 calc R U . . .
C80 C 0.68945(9) 0.37355(15) 0.67143(14) 0.0290(8) Uani 1 1 d . . . . .
H55 H 0.6830 0.3416 0.6844 0.035 Uiso 1 1 calc R U . . .
C81 C 0.60758(8) 0.40350(13) 0.62833(13) 0.0223(7) Uani 1 1 d . . . . .
C82 C 0.60665(9) 0.46097(13) 0.61818(13) 0.0248(7) Uani 1 1 d . . . . .
H56 H 0.6147 0.4868 0.6463 0.030 Uiso 1 1 calc R U . . .
C83 C 0.59400(8) 0.48028(13) 0.56732(13) 0.0241(7) Uani 1 1 d . . . . .
H57 H 0.5934 0.5192 0.5609 0.029 Uiso 1 1 calc R U . . .
C84 C 0.58205(9) 0.44265(14) 0.52526(13) 0.0244(7) Uani 1 1 d . . . . .
C85 C 0.58486(9) 0.38489(14) 0.53585(14) 0.0267(7) Uani 1 1 d . . . . .
H58 H 0.5779 0.3589 0.5080 0.032 Uiso 1 1 calc R U . . .
C86 C 0.59786(8) 0.36613(13) 0.58690(13) 0.0223(7) Uani 1 1 d . . . . .
H59 H 0.6002 0.3272 0.5937 0.027 Uiso 1 1 calc R U . . .
C87 C 0.56593(9) 0.46262(14) 0.47099(13) 0.0245(7) Uani 1 1 d . . . . .
C88 C 0.57513(9) 0.51383(15) 0.45800(13) 0.0274(8) Uani 1 1 d . . . . .
H60 H 0.5921 0.5365 0.4847 0.033 Uiso 1 1 calc R U . . .
C89 C 0.55991(10) 0.53178(15) 0.40728(14) 0.0310(8) Uani 1 1 d . . . . .
H61 H 0.5668 0.5664 0.3990 0.037 Uiso 1 1 calc R U . . .
C90 C 0.52556(11) 0.45189(17) 0.37952(14) 0.0377(10) Uani 1 1 d . . . . .
H62 H 0.5082 0.4306 0.3519 0.045 Uiso 1 1 calc R U . . .
C91 C 0.54017(10) 0.43129(15) 0.42980(14) 0.0317(8) Uani 1 1 d . . . . .
H63 H 0.5329 0.3962 0.4367 0.038 Uiso 1 1 calc R U . . .
C92 C 0.51837(14) 0.5233(2) 0.31519(16) 0.0586(15) Uani 1 1 d . . . . .
H64 H 0.5102 0.4925 0.2901 0.088 Uiso 1 1 calc R U . . .
H65 H 0.5352 0.5458 0.3097 0.088 Uiso 1 1 calc R U . . .
H66 H 0.4985 0.5466 0.3102 0.088 Uiso 1 1 calc R U . . .
C93 C 0.53448(9) 0.35876(14) 0.60446(14) 0.0264(8) Uani 1 1 d . . . . .
C94 C 0.53064(9) 0.41672(15) 0.60808(16) 0.0325(8) Uani 1 1 d . . . . .
H67 H 0.5428 0.4352 0.6408 0.039 Uiso 1 1 calc R U . . .
C95 C 0.50905(11) 0.44670(17) 0.56354(19) 0.0448(11) Uani 1 1 d . . . . .
H68 H 0.5065 0.4859 0.5655 0.054 Uiso 1 1 calc R U . . .
C96 C 0.49083(10) 0.41861(19) 0.51528(17) 0.0447(11) Uani 1 1 d . . . . .
H69 H 0.4760 0.4390 0.4848 0.054 Uiso 1 1 calc R U . . .
C97 C 0.49432(10) 0.36305(19) 0.51226(15) 0.0397(10) Uani 1 1 d . . . . .
H70 H 0.4820 0.3447 0.4796 0.048 Uiso 1 1 calc R U . . .
C98 C 0.51586(9) 0.33195(16) 0.55676(14) 0.0314(8) Uani 1 1 d . . . . .
H71 H 0.5177 0.2927 0.5543 0.038 Uiso 1 1 calc R U . . .
C99 C 0.51523(9) 0.25926(13) 0.65658(13) 0.0239(7) Uani 1 1 d . . . . .
C100 C 0.49724(11) 0.22270(18) 0.61598(16) 0.0405(10) Uani 1 1 d . . . . .
H72 H 0.5079 0.2088 0.5961 0.049 Uiso 1 1 calc R U . . .
C101 C 0.46353(13) 0.2061(2) 0.60404(18) 0.0556(14) Uani 1 1 d . . . . .
H73 H 0.4513 0.1808 0.5761 0.067 Uiso 1 1 calc R U . . .
C102 C 0.44783(11) 0.2264(2) 0.63295(17) 0.0486(12) Uani 1 1 d . . . . .
H74 H 0.4249 0.2149 0.6247 0.058 Uiso 1 1 calc R U . . .
C103 C 0.46532(11) 0.26294(19) 0.67326(18) 0.0450(10) Uani 1 1 d . . . . .
H75 H 0.4547 0.2766 0.6932 0.054 Uiso 1 1 calc R U . . .
C104 C 0.49903(10) 0.27991(16) 0.68470(17) 0.0368(9) Uani 1 1 d . . . . .
H76 H 0.5110 0.3059 0.7121 0.044 Uiso 1 1 calc R U . . .
C105 C 0.56858(8) 0.16567(12) 0.72806(13) 0.0227(7) Uani 1 1 d . . . . .
C106 C 0.56548(11) 0.14468(15) 0.68073(15) 0.0332(8) Uani 1 1 d . . . . .
H77 H 0.5742 0.1655 0.6613 0.040 Uiso 1 1 calc R U . . .
C107 C 0.54964(12) 0.09335(15) 0.66262(16) 0.0405(10) Uani 1 1 d . . . . .
H78 H 0.5472 0.0796 0.6303 0.049 Uiso 1 1 calc R U . . .
C108 C 0.53738(12) 0.06199(15) 0.69017(16) 0.0412(10) Uani 1 1 d . . . . .
C109 C 0.53911(12) 0.08368(16) 0.73651(17) 0.0417(10) Uani 1 1 d . . . . .
H79 H 0.5296 0.0633 0.7551 0.050 Uiso 1 1 calc R U . . .
C110 C 0.55474(10) 0.13505(15) 0.75479(15) 0.0320(8) Uani 1 1 d . . . . .
H80 H 0.5560 0.1496 0.7862 0.038 Uiso 1 1 calc R U . . .
C111 C 0.52344(17) 0.0057(2) 0.6723(2) 0.0665(17) Uani 1 1 d . . . . .
C112 C 0.5069(2) -0.0089(3) 0.6205(2) 0.084(2) Uani 1 1 d . . . . .
H81 H 0.5039 0.0181 0.5947 0.101 Uiso 1 1 calc R U . . .
C113 C 0.4947(3) -0.0623(3) 0.6053(3) 0.120(4) Uani 1 1 d . . . . .
H82 H 0.4830 -0.0713 0.5692 0.144 Uiso 1 1 calc R U . . .
C114 C 0.5160(3) -0.0900(3) 0.6918(3) 0.133(4) Uani 1 1 d . . . . .
H83 H 0.5200 -0.1188 0.7164 0.160 Uiso 1 1 calc R U . . .
C115 C 0.5273(2) -0.0371(2) 0.7085(3) 0.093(3) Uani 1 1 d . . . . .
H84 H 0.5380 -0.0289 0.7448 0.111 Uiso 1 1 calc R U . . .
C116 C 0.4857(5) -0.1595(4) 0.6241(4) 0.216(8) Uani 1 1 d . . . . .
H85 H 0.4609 -0.1583 0.5986 0.324 Uiso 1 1 calc R U . . .
H86 H 0.4886 -0.1807 0.6549 0.324 Uiso 1 1 calc R U . . .
H87 H 0.4989 -0.1776 0.6085 0.324 Uiso 1 1 calc R U . . .
C117 C 0.6343(6) 0.0685(9) 0.8156(8) 0.048(4) Uani 0.5 1 d . . P A 2
H88 H 0.6266 0.0608 0.8407 0.057 Uiso 0.5 1 calc R U P A 2
C118 C 0.6391(6) 0.0190(11) 0.7883(10) 0.070(7) Uani 0.5 1 d . U P A 2
H89 H 0.6350 -0.0183 0.7950 0.084 Uiso 0.5 1 calc R U P A 2
C119 C 0.6506(8) 0.0345(13) 0.7506(8) 0.095(9) Uani 0.5 1 d . . P A 2
H90 H 0.6530 0.0061 0.7296 0.114 Uiso 0.5 1 calc R U P A 2
C120 C 0.6577(6) 0.0853(8) 0.7441(9) 0.068(6) Uani 0.5 1 d . U P A 2
H91 H 0.6659 0.0924 0.7194 0.082 Uiso 0.5 1 calc R U P A 2
C121 C 0.6540(5) 0.1294(7) 0.7711(9) 0.037(3) Uani 0.5 1 d . . P A 2
H92 H 0.6604 0.1660 0.7663 0.045 Uiso 0.5 1 calc R U P A 2

loop_
_atom_site_aniso_label
_atom_site_aniso_U_11
_atom_site_aniso_U_22
_atom_site_aniso_U_33
_atom_site_aniso_U_23
_atom_site_aniso_U_13
_atom_site_aniso_U_12
Cl1 0.0190(4) 0.0290(4) 0.0357(5) 0.0011(3) 0.0082(4) 0.0017(3)
Cl2 0.0166(4) 0.0386(4) 0.0352(5) -0.0045(4) 0.0071(4) 0.0001(3)
Cl3 0.0738(10) 0.0618(7) 0.0700(9) 0.0077(6) 0.0384(8) 0.0098(7)
Cl4 0.384(9) 0.301(7) 0.142(3) 0.009(4) 0.079(4) 0.052(6)
Cl5 0.186(4) 0.189(3) 0.173(3) -0.005(3) 0.039(3) -0.034(3)
Cl6 0.225(5) 0.322(7) 0.265(6) 0.058(5) 0.150(5) 0.004(5)
N1 0.0130(13) 0.0178(11) 0.0174(13) 0.0001(9) -0.0008(10) 0.0021(10)
N2 0.0149(14) 0.0202(12) 0.0198(13) -0.0013(10) 0.0032(11) -0.0009(10)
N3 0.0146(14) 0.0219(12) 0.0202(13) 0.0037(10) 0.0027(11) -0.0050(10)
N4 0.0101(13) 0.0239(12) 0.0186(13) 0.0023(10) -0.0010(10) -0.0008(10)
N5 0.033(2) 0.081(3) 0.0305(19) 0.0219(18) 0.0019(16) -0.0119(19)
N6 0.078(3) 0.051(2) 0.079(3) -0.014(2) 0.047(3) -0.027(2)
N7 0.0304(18) 0.0451(17) 0.0210(15) 0.0026(13) 0.0013(13) -0.0106(14)
N8 0.254(10) 0.073(3) 0.095(5) -0.037(3) 0.083(6) -0.089(5)
C1 0.0100(15) 0.0195(13) 0.0202(15) -0.0002(11) 0.0002(12) -0.0009(11)
C2 0.0167(17) 0.0263(15) 0.0212(16) 0.0014(12) -0.0037(13) 0.0005(13)
C3 0.0106(16) 0.0236(14) 0.0220(16) 0.0008(12) -0.0015(13) -0.0022(12)
C4 0.0103(15) 0.0246(14) 0.0167(15) 0.0021(11) -0.0009(12) -0.0006(12)
C5 0.0085(15) 0.0213(13) 0.0206(16) 0.0025(11) -0.0002(12) 0.0005(11)
C6 0.0071(14) 0.0248(14) 0.0153(14) 0.0035(11) -0.0030(12) -0.0013(11)
C7 0.0094(15) 0.0248(14) 0.0188(15) 0.0012(12) -0.0014(12) 0.0013(12)
C8 0.0139(16) 0.0240(14) 0.0172(15) -0.0015(11) 0.0007(12) -0.0018(12)
C9 0.0062(15) 0.0212(13) 0.0200(15) -0.0003(11) -0.0047(12) -0.0023(11)
C10 0.0111(16) 0.0233(14) 0.0244(17) -0.0011(12) 0.0005(13) -0.0019(12)
C11 0.0182(17) 0.0192(13) 0.0226(16) 0.0029(12) 0.0019(13) -0.0022(12)
C12 0.0205(18) 0.0248(14) 0.0211(16) 0.0011(12) 0.0028(14) -0.0046(13)
C13 0.0148(16) 0.0244(14) 0.0180(15) 0.0027(12) -0.0010(13) -0.0034(12)
C14 0.0155(16) 0.0204(13) 0.0227(16) -0.0009(12) 0.0025(13) 0.0018(12)
C15 0.0150(16) 0.0234(14) 0.0202(16) -0.0009(12) 0.0025(13) 0.0036(12)
C16 0.0140(16) 0.0223(14) 0.0159(15) 0.0021(11) -0.0013(12) 0.0033(12)
C17 0.0177(17) 0.0202(13) 0.0212(16) 0.0015(12) 0.0029(13) 0.0014(12)
C18 0.0116(16) 0.0265(14) 0.0172(15) 0.0009(12) 0.0000(12) 0.0061(12)
C19 0.0116(15) 0.0232(14) 0.0168(15) -0.0030(11) -0.0004(12) -0.0012(12)
C20 0.0089(15) 0.0217(14) 0.0239(16) -0.0006(12) 0.0024(13) -0.0021(11)
C21 0.030(2) 0.0331(19) 0.034(2) -0.0046(16) -0.0062(18) 0.0151(16)
C22 0.025(8) 0.040(8) 0.049(8) -0.010(6) 0.006(6) -0.010(5)
C23 0.038(7) 0.047(9) 0.062(9) -0.017(8) 0.015(5) 0.015(7)
C24 0.046(7) 0.050(7) 0.043(11) -0.012(8) 0.012(7) 0.024(5)
C25 0.052(8) 0.037(5) 0.073(10) -0.010(6) 0.025(6) 0.013(5)
C26 0.033(6) 0.022(4) 0.036(7) 0.007(4) 0.020(4) 0.001(4)
C27 0.0174(17) 0.0244(14) 0.0233(17) 0.0033(12) 0.0005(13) 0.0052(13)
C28 0.028(2) 0.041(2) 0.045(2) 0.0114(18) -0.0003(19) -0.0037(17)
C29 0.042(3) 0.045(2) 0.064(3) 0.031(2) 0.011(2) 0.009(2)
C30 0.033(2) 0.055(2) 0.031(2) 0.0133(18) 0.0016(18) 0.0167(19)
C31 0.0162(18) 0.044(2) 0.031(2) -0.0017(16) 0.0009(15) 0.0050(15)
C32 0.0184(18) 0.0301(16) 0.0284(18) 0.0015(13) 0.0062(14) 0.0051(13)
C33 0.0097(15) 0.0256(14) 0.0194(15) 0.0040(12) -0.0002(12) 0.0025(12)
C34 0.0152(17) 0.0361(17) 0.0247(17) 0.0028(14) 0.0027(14) -0.0053(14)
C35 0.0199(19) 0.0385(18) 0.032(2) 0.0080(15) 0.0054(15) -0.0061(15)
C36 0.0154(17) 0.0370(17) 0.0215(17) 0.0075(13) 0.0040(14) 0.0042(14)
C37 0.0153(17) 0.0319(16) 0.0220(16) -0.0008(13) 0.0017(13) 0.0006(13)
C38 0.0182(17) 0.0241(14) 0.0224(16) -0.0003(12) 0.0033(13) -0.0015(13)
C39 0.023(2) 0.0447(19) 0.0222(18) 0.0084(15) 0.0050(15) 0.0007(16)
C40 0.020(2) 0.089(3) 0.034(2) 0.022(2) -0.0010(18) -0.012(2)
C41 0.040(3) 0.097(4) 0.040(3) 0.028(3) 0.009(2) -0.019(3)
C42 0.026(2) 0.047(2) 0.031(2) 0.0067(16) 0.0054(16) -0.0030(17)
C43 0.0204(19) 0.0379(18) 0.0261(18) 0.0044(14) 0.0050(15) -0.0005(15)
C44 0.058(4) 0.118(5) 0.041(3) 0.041(3) 0.004(3) -0.020(3)
C45 0.0190(17) 0.0235(14) 0.0188(16) 0.0034(12) 0.0044(13) 0.0031(12)
C46 0.0213(18) 0.0309(16) 0.0284(18) -0.0012(14) 0.0071(15) 0.0032(14)
C47 0.029(2) 0.0387(19) 0.053(3) 0.0021(18) 0.0218(19) -0.0007(17)
C48 0.052(3) 0.041(2) 0.047(3) 0.0095(18) 0.033(2) 0.007(2)
C49 0.045(3) 0.042(2) 0.027(2) 0.0071(16) 0.0170(18) 0.0127(18)
C50 0.0225(19) 0.0329(16) 0.0202(17) 0.0026(13) 0.0029(14) 0.0051(14)
C51 0.0170(17) 0.0218(14) 0.0243(17) -0.0009(12) 0.0042(13) -0.0018(12)
C52 0.0185(18) 0.0275(15) 0.0250(17) -0.0053(13) 0.0039(14) -0.0035(13)
C53 0.0246(19) 0.0303(16) 0.033(2) -0.0094(14) 0.0100(16) -0.0050(14)
C54 0.030(2) 0.0237(15) 0.048(2) -0.0017(15) 0.0127(18) -0.0003(15)
C55 0.031(2) 0.0315(17) 0.031(2) 0.0044(15) 0.0075(16) 0.0028(15)
C56 0.028(2) 0.0270(15) 0.0247(18) -0.0005(13) 0.0053(15) 0.0001(14)
C57 0.0253(19) 0.0213(14) 0.0230(17) 0.0001(12) 0.0062(14) -0.0067(13)
C58 0.032(2) 0.0266(16) 0.0273(18) -0.0004(13) 0.0100(16) -0.0079(15)
C59 0.045(3) 0.0394(19) 0.029(2) -0.0034(16) 0.0079(18) -0.0189(18)
C60 0.048(3) 0.0352(19) 0.041(2) -0.0049(17) 0.015(2) -0.0148(18)
C61 0.060(3) 0.0331(19) 0.036(2) 0.0022(16) 0.010(2) -0.0156(19)
C62 0.038(2) 0.0268(16) 0.0276(19) 0.0016(14) 0.0053(17) -0.0064(15)
C63 0.055(3) 0.038(2) 0.047(2) -0.0091(18) 0.026(2) -0.020(2)
C64 0.057(3) 0.047(2) 0.044(3) -0.008(2) 0.010(2) -0.020(2)
C65 0.091(5) 0.058(3) 0.051(3) -0.008(2) 0.014(3) -0.042(3)
C66 0.063(4) 0.047(3) 0.093(4) -0.015(3) 0.042(3) -0.022(2)
C67 0.063(4) 0.043(2) 0.074(4) -0.002(2) 0.029(3) -0.009(2)
C68 0.104(5) 0.063(3) 0.083(4) -0.022(3) 0.050(4) -0.047(3)
C69 0.0208(19) 0.0351(17) 0.0262(18) -0.0052(14) 0.0037(15) -0.0078(14)
C70 0.024(2) 0.0393(19) 0.031(2) -0.0008(15) 0.0038(16) -0.0039(16)
C71 0.031(2) 0.060(3) 0.041(2) -0.002(2) 0.007(2) -0.003(2)
C72 0.022(2) 0.074(3) 0.048(3) -0.008(2) 0.002(2) -0.016(2)
C73 0.041(3) 0.063(3) 0.050(3) 0.004(2) 0.014(2) -0.027(2)
C74 0.032(2) 0.053(2) 0.035(2) 0.0026(18) 0.0075(18) -0.0135(19)
C75 0.0130(17) 0.0384(17) 0.0176(16) 0.0010(13) -0.0014(13) -0.0023(14)
C76 0.027(2) 0.0388(18) 0.0290(19) 0.0046(15) 0.0080(16) -0.0060(16)
C77 0.034(2) 0.062(3) 0.031(2) 0.0139(19) 0.0135(18) -0.005(2)
C78 0.029(2) 0.078(3) 0.025(2) 0.003(2) 0.0107(17) -0.001(2)
C79 0.029(2) 0.053(2) 0.028(2) -0.0090(17) 0.0077(17) -0.0009(18)
C80 0.0175(18) 0.0371(17) 0.0240(17) 0.0003(14) 0.0024(14) -0.0037(14)
C81 0.0112(16) 0.0247(14) 0.0228(16) 0.0018(12) 0.0010(13) -0.0004(12)
C82 0.0193(17) 0.0263(15) 0.0214(16) -0.0023(12) 0.0033(13) -0.0067(13)
C83 0.0140(16) 0.0257(14) 0.0237(17) 0.0023(12) 0.0014(13) -0.0033(12)
C84 0.0171(17) 0.0297(15) 0.0205(16) -0.0011(12) 0.0040(13) -0.0039(13)
C85 0.0176(17) 0.0300(16) 0.0243(17) -0.0017(13) 0.0029(14) -0.0018(13)
C86 0.0167(17) 0.0234(14) 0.0222(16) 0.0014(12) 0.0052(13) -0.0017(12)
C87 0.0171(17) 0.0321(16) 0.0179(16) 0.0000(13) 0.0028(13) -0.0023(13)
C88 0.0177(18) 0.0370(17) 0.0192(16) 0.0001(13) 0.0016(14) -0.0023(14)
C89 0.0239(19) 0.0372(18) 0.0236(18) 0.0011(14) 0.0041(15) -0.0080(15)
C90 0.032(2) 0.046(2) 0.0209(18) -0.0019(15) 0.0006(16) -0.0131(17)
C91 0.028(2) 0.0333(17) 0.0234(18) 0.0000(14) 0.0033(15) -0.0066(15)
C92 0.060(3) 0.071(3) 0.021(2) 0.008(2) -0.001(2) -0.026(3)
C93 0.0120(16) 0.0302(16) 0.0279(18) 0.0076(13) 0.0017(14) 0.0028(13)
C94 0.0168(18) 0.0326(17) 0.038(2) 0.0076(15) 0.0048(15) 0.0011(14)
C95 0.029(2) 0.040(2) 0.061(3) 0.0201(19) 0.018(2) 0.0117(17)
C96 0.0151(19) 0.065(3) 0.043(2) 0.028(2) 0.0041(17) 0.0061(18)
C97 0.019(2) 0.062(2) 0.0245(19) 0.0111(17) -0.0015(15) -0.0032(18)
C98 0.0157(18) 0.0401(18) 0.0264(18) 0.0068(15) -0.0003(14) -0.0007(14)
C99 0.0132(16) 0.0243(14) 0.0243(17) 0.0046(12) 0.0006(13) 0.0000(12)
C100 0.027(2) 0.058(2) 0.030(2) -0.0081(18) 0.0078(17) -0.0135(18)
C101 0.041(3) 0.079(3) 0.032(2) -0.013(2) 0.004(2) -0.033(2)
C102 0.021(2) 0.077(3) 0.034(2) 0.006(2) 0.0013(18) -0.016(2)
C103 0.025(2) 0.053(2) 0.051(3) 0.002(2) 0.0125(19) -0.0001(18)
C104 0.025(2) 0.0374(19) 0.046(2) -0.0055(17) 0.0151(18) -0.0001(16)
C105 0.0134(16) 0.0200(13) 0.0220(16) 0.0000(12) -0.0026(13) -0.0009(12)
C106 0.036(2) 0.0296(16) 0.0300(19) -0.0015(14) 0.0121(16) -0.0070(15)
C107 0.051(3) 0.0308(17) 0.032(2) -0.0083(15) 0.0125(19) -0.0091(18)
C108 0.043(3) 0.0290(17) 0.037(2) -0.0056(16) 0.0058(19) -0.0101(17)
C109 0.049(3) 0.0325(18) 0.041(2) -0.0020(16) 0.019(2) -0.0156(18)
C110 0.032(2) 0.0309(17) 0.0268(18) -0.0013(14) 0.0082(16) -0.0048(15)
C111 0.098(5) 0.042(2) 0.050(3) -0.014(2) 0.027(3) -0.028(3)
C112 0.117(6) 0.069(3) 0.051(3) -0.019(3) 0.025(3) -0.047(4)
C113 0.191(10) 0.088(5) 0.070(4) -0.038(4) 0.051(5) -0.073(6)
C114 0.243(12) 0.054(3) 0.088(5) -0.015(3) 0.065(6) -0.053(5)
C115 0.152(7) 0.043(3) 0.077(4) -0.010(3) 0.047(4) -0.035(4)
C116 0.40(2) 0.082(5) 0.135(9) -0.050(6) 0.102(11) -0.118(10)
C117 0.062(10) 0.038(6) 0.047(10) -0.001(6) 0.028(6) -0.013(6)
C118 0.067(12) 0.060(9) 0.072(14) -0.005(11) 0.024(9) 0.026(8)
C119 0.113(19) 0.10(2) 0.044(10) -0.011(11) 0.012(9) 0.052(16)
C120 0.071(11) 0.073(11) 0.054(8) -0.010(8) 0.023(7) 0.024(9)
C121 0.028(9) 0.044(9) 0.038(6) -0.008(7) 0.014(6) 0.011(6)

loop_
_atom_type_symbol
_atom_type_description
_atom_type_scat_dispersion_real
_atom_type_scat_dispersion_imag
_atom_type_scat_source
C C 0.0033 0.0016 'International Tables Vol C Tables 4.2.6.8 and 6.1.1.4'
H H 0.0000 0.0000 'International Tables Vol C Tables 4.2.6.8 and 6.1.1.4'
N N 0.0061 0.0033 'International Tables Vol C Tables 4.2.6.8 and 6.1.1.4'
Cl Cl 0.1484 0.1585 'International Tables Vol C Tables 4.2.6.8 and 6.1.1.4'

loop_
_geom_angle_atom_site_label_1
_geom_angle_atom_site_label_2
_geom_angle_atom_site_label_3
_geom_angle
C4 N1 C1 110.2(2)
C4 N1 H1 124.9
C1 N1 H1 124.9
C6 N2 C9 109.8(3)
C6 N2 H2 125.1
C9 N2 H2 125.1
C14 N3 C11 109.7(3)
C14 N3 H3 125.1
C11 N3 H3 125.1
C19 N4 C16 110.3(3)
C19 N4 H4 124.8
C16 N4 H4 124.8
C41 N5 C42 120.2(4)
C41 N5 C44 120.5(4)
C42 N5 C44 119.2(4)
C66 N6 C65 120.5(4)
C66 N6 C68 121.4(5)
C65 N6 C68 118.0(5)
C90 N7 C89 120.5(3)
C90 N7 C92 121.0(3)
C89 N7 C92 118.5(3)
C113 N8 C114 120.9(5)
C113 N8 C116 121.6(7)
C114 N8 C116 117.5(7)
N1 C1 C20 123.5(3)
N1 C1 C2 107.3(3)
C20 C1 C2 129.2(3)
C3 C2 C1 107.0(3)
C3 C2 C21 128.9(3)
C1 C2 C21 122.4(3)
C2 C3 C4 107.6(3)
C2 C3 C27 128.5(3)
C4 C3 C27 123.5(3)
N1 C4 C3 107.8(3)
N1 C4 C5 122.5(3)
C3 C4 C5 129.5(3)
C6 C5 C4 120.0(3)
C6 C5 C33 121.7(3)
C4 C5 C33 118.2(3)
N2 C6 C5 123.2(3)
N2 C6 C7 108.6(3)
C5 C6 C7 128.1(3)
C8 C7 C6 106.5(3)
C8 C7 C45 129.1(3)
C6 C7 C45 122.6(3)
C7 C8 C9 107.8(3)
C7 C8 C51 126.9(3)
C9 C8 C51 123.7(3)
N2 C9 C10 123.1(3)
N2 C9 C8 107.1(3)
C10 C9 C8 129.8(3)
C9 C10 C11 122.2(3)
C9 C10 C57 119.7(3)
C11 C10 C57 118.2(3)
N3 C11 C10 121.9(3)
N3 C11 C12 107.5(3)
C10 C11 C12 130.5(3)
C13 C12 C11 107.6(3)
C13 C12 C69 126.8(4)
C11 C12 C69 124.0(3)
C12 C13 C14 106.8(3)
C12 C13 C75 128.3(3)
C14 C13 C75 124.0(3)
N3 C14 C15 124.2(3)
N3 C14 C13 108.3(3)
C15 C14 C13 127.5(3)
C16 C15 C14 120.7(3)
C16 C15 C81 118.3(3)
C14 C15 C81 120.9(3)
N4 C16 C15 123.1(3)
N4 C16 C17 106.8(3)
C15 C16 C17 130.1(3)
C18 C17 C16 107.6(3)
C18 C17 C93 126.2(3)
C16 C17 C93 126.1(3)
C17 C18 C19 107.7(3)
C17 C18 C99 125.5(3)
C19 C18 C99 124.8(3)
N4 C19 C20 122.9(3)
N4 C19 C18 107.5(3)
C20 C19 C18 129.4(3)
C19 C20 C1 121.9(3)
C19 C20 C105 120.2(3)
C1 C20 C105 117.8(3)
C117 C21 C2 133.3(9)
C22 C21 C2 126.3(9)
C22 C21 C26 116.7(11)
C2 C21 C26 116.4(7)
C117 C21 C121 114.8(11)
C2 C21 C121 111.9(7)
C21 C22 C23 127.1(17)
C21 C22 H5 116.4
C23 C22 H5 116.4
C24 C23 C22 117.2(18)
C24 C23 H6 121.4
C22 C23 H6 121.4
C23 C24 C25 121.8(19)
C23 C24 H7 119.1
C25 C24 H7 119.1
C24 C25 C26 121(2)
C24 C25 H8 119.4
C26 C25 H8 119.4
C25 C26 C21 115.6(12)
C25 C26 H93 122.2
C21 C26 H93 122.2
C28 C27 C32 118.8(3)
C28 C27 C3 122.2(3)
C32 C27 C3 118.8(3)
C27 C28 C29 120.9(4)
C27 C28 H9 119.6
C29 C28 H9 119.6
C30 C29 C28 119.5(4)
C30 C29 H10 120.2
C28 C29 H10 120.2
C31 C30 C29 119.8(3)
C31 C30 H11 120.1
C29 C30 H11 120.1
C30 C31 C32 120.3(4)
C30 C31 H12 119.9
C32 C31 H12 119.9
C31 C32 C27 120.5(3)
C31 C32 H13 119.7
C27 C32 H13 119.7
C34 C33 C38 118.2(3)
C34 C33 C5 121.3(3)
C38 C33 C5 120.5(3)
C35 C34 C33 121.6(3)
C35 C34 H14 119.2
C33 C34 H14 119.2
C34 C35 C36 120.2(3)
C34 C35 H15 119.9
C36 C35 H15 119.9
C37 C36 C35 118.5(3)
C37 C36 C39 121.0(3)
C35 C36 C39 120.3(3)
C38 C37 C36 120.6(3)
C38 C37 H16 119.7
C36 C37 H16 119.7
C37 C38 C33 120.8(3)
C37 C38 H17 119.6
C33 C38 H17 119.6
C43 C39 C40 116.5(3)
C43 C39 C36 122.6(4)
C40 C39 C36 120.9(3)
C41 C40 C39 120.0(4)
C41 C40 H18 120.0
C39 C40 H18 120.0
N5 C41 C40 121.3(5)
N5 C41 H19 119.4
C40 C41 H19 119.4
N5 C42 C43 121.3(4)
N5 C42 H20 119.4
C43 C42 H20 119.4
C42 C43 C39 120.6(4)
C42 C43 H21 119.7
C39 C43 H21 119.7
N5 C44 H22 109.5
N5 C44 H23 109.5
H22 C44 H23 109.5
N5 C44 H24 109.5
H22 C44 H24 109.5
H23 C44 H24 109.5
C46 C45 C50 118.2(3)
C46 C45 C7 119.2(3)
C50 C45 C7 122.5(3)
C47 C46 C45 121.6(4)
C47 C46 H25 119.2
C45 C46 H25 119.2
C46 C47 C48 119.8(4)
C46 C47 H26 120.1
C48 C47 H26 120.1
C49 C48 C47 119.9(4)
C49 C48 H27 120.1
C47 C48 H27 120.1
C48 C49 C50 120.3(4)
C48 C49 H28 119.9
C50 C49 H28 119.9
C49 C50 C45 120.2(4)
C49 C50 H29 119.9
C45 C50 H29 119.9
C56 C51 C52 118.5(3)
C56 C51 C8 118.4(3)
C52 C51 C8 123.1(3)
C53 C52 C51 120.4(3)
C53 C52 H30 119.8
C51 C52 H30 119.8
C52 C53 C54 120.2(3)
C52 C53 H31 119.9
C54 C53 H31 119.9
C55 C54 C53 119.7(3)
C55 C54 H32 120.1
C53 C54 H32 120.1
C54 C55 C56 120.1(3)
C54 C55 H33 120.0
C56 C55 H33 120.0
C55 C56 C51 121.0(3)
C55 C56 H34 119.5
C51 C56 H34 119.5
C58 C57 C62 119.4(3)
C58 C57 C10 121.0(3)
C62 C57 C10 119.6(3)
C59 C58 C57 120.8(3)
C59 C58 H35 119.6
C57 C58 H35 119.6
C58 C59 C60 120.2(4)
C58 C59 H36 119.9
C60 C59 H36 119.9
C59 C60 C61 118.9(3)
C59 C60 C63 120.7(4)
C61 C60 C63 120.3(4)
C62 C61 C60 120.7(4)
C62 C61 H37 119.7
C60 C61 H37 119.7
C61 C62 C57 120.0(3)
C61 C62 H38 120.0
C57 C62 H38 120.0
C64 C63 C67 117.2(4)
C64 C63 C60 121.3(4)
C67 C63 C60 121.4(4)
C65 C64 C63 120.3(5)
C65 C64 H39 119.9
C63 C64 H39 119.9
C64 C65 N6 120.6(5)
C64 C65 H40 119.7
N6 C65 H40 119.7
N6 C66 C67 121.4(6)
N6 C66 H41 119.3
C67 C66 H41 119.3
C66 C67 C63 120.0(5)
C66 C67 H42 120.0
C63 C67 H42 120.0
N6 C68 H43 109.5
N6 C68 H44 109.5
H43 C68 H44 109.5
N6 C68 H45 109.5
H43 C68 H45 109.5
H44 C68 H45 109.5
C74 C69 C70 118.7(3)
C74 C69 C12 122.4(3)
C70 C69 C12 118.9(3)
C71 C70 C69 121.2(4)
C71 C70 H46 119.4
C69 C70 H46 119.4
C72 C71 C70 120.0(4)
C72 C71 H47 120.0
C70 C71 H47 120.0
C71 C72 C73 120.2(4)
C71 C72 H48 119.9
C73 C72 H48 119.9
C74 C73 C72 119.5(4)
C74 C73 H49 120.3
C72 C73 H49 120.3
C69 C74 C73 120.4(4)
C69 C74 H50 119.8
C73 C74 H50 119.8
C80 C75 C76 119.4(4)
C80 C75 C13 119.4(3)
C76 C75 C13 121.2(3)
C77 C76 C75 119.6(4)
C77 C76 H51 120.2
C75 C76 H51 120.2
C78 C77 C76 120.4(4)
C78 C77 H52 119.8
C76 C77 H52 119.8
C79 C78 C77 120.1(4)
C79 C78 H53 119.9
C77 C78 H53 119.9
C78 C79 C80 120.2(4)
C78 C79 H54 119.9
C80 C79 H54 119.9
C75 C80 C79 120.2(4)
C75 C80 H55 119.9
C79 C80 H55 119.9
C86 C81 C82 118.8(3)
C86 C81 C15 120.3(3)
C82 C81 C15 120.7(3)
C83 C82 C81 120.5(3)
C83 C82 H56 119.8
C81 C82 H56 119.8
C82 C83 C84 120.5(3)
C82 C83 H57 119.8
C84 C83 H57 119.8
C83 C84 C85 118.8(3)
C83 C84 C87 121.0(3)
C85 C84 C87 120.1(3)
C86 C85 C84 120.0(3)
C86 C85 H58 120.0
C84 C85 H58 120.0
C85 C86 C81 121.1(3)
C85 C86 H59 119.5
C81 C86 H59 119.5
C88 C87 C91 117.0(3)
C88 C87 C84 121.4(3)
C91 C87 C84 121.6(3)
C89 C88 C87 120.7(3)
C89 C88 H60 119.7
C87 C88 H60 119.7
N7 C89 C88 120.7(3)
N7 C89 H61 119.7
C88 C89 H61 119.7
N7 C90 C91 121.5(3)
N7 C90 H62 119.3
C91 C90 H62 119.3
C90 C91 C87 119.6(3)
C90 C91 H63 120.2
C87 C91 H63 120.2
N7 C92 H64 109.5
N7 C92 H65 109.5
H64 C92 H65 109.5
N7 C92 H66 109.5
H64 C92 H66 109.5
H65 C92 H66 109.5
C98 C93 C94 119.7(3)
C98 C93 C17 120.2(3)
C94 C93 C17 120.0(3)
C95 C94 C93 119.6(4)
C95 C94 H67 120.2
C93 C94 H67 120.2
C94 C95 C96 119.6(4)
C94 C95 H68 120.2
C96 C95 H68 120.2
C97 C96 C95 120.5(3)
C97 C96 H69 119.8
C95 C96 H69 119.8
C96 C97 C98 120.9(4)
C96 C97 H70 119.6
C98 C97 H70 119.6
C93 C98 C97 119.7(4)
C93 C98 H71 120.1
C97 C98 H71 120.1
C100 C99 C104 119.1(4)
C100 C99 C18 124.1(4)
C104 C99 C18 116.8(3)
C99 C100 C101 120.3(4)
C99 C100 H72 119.9
C101 C100 H72 119.9
C102 C101 C100 120.0(4)
C102 C101 H73 120.0
C100 C101 H73 120.0
C103 C102 C101 120.4(4)
C103 C102 H74 119.8
C101 C102 H74 119.8
C102 C103 C104 119.3(5)
C102 C103 H75 120.4
C104 C103 H75 120.4
C99 C104 C103 120.9(4)
C99 C104 H76 119.5
C103 C104 H76 119.5
C110 C105 C106 118.9(3)
C110 C105 C20 121.2(3)
C106 C105 C20 119.8(3)
C107 C106 C105 119.4(4)
C107 C106 H77 120.3
C105 C106 H77 120.3
C108 C107 C106 121.7(4)
C108 C107 H78 119.2
C106 C107 H78 119.2
C107 C108 C109 119.2(3)
C107 C108 C111 120.4(4)
C109 C108 C111 120.3(4)
C110 C109 C108 119.4(4)
C110 C109 H79 120.3
C108 C109 H79 120.3
C109 C110 C105 121.2(4)
C109 C110 H80 119.4
C105 C110 H80 119.4
C112 C111 C115 116.4(5)
C112 C111 C108 122.5(5)
C115 C111 C108 121.1(5)
C111 C112 C113 120.8(6)
C111 C112 H81 119.6
C113 C112 H81 119.6
N8 C113 C112 121.2(6)
N8 C113 H82 119.4
C112 C113 H82 119.4
N8 C114 C115 119.9(7)
N8 C114 H83 120.0
C115 C114 H83 120.0
C114 C115 C111 120.7(6)
C114 C115 H84 119.6
C111 C115 H84 119.6
N8 C116 H85 109.5
N8 C116 H86 109.5
H85 C116 H86 109.5
N8 C116 H87 109.5
H85 C116 H87 109.5
H86 C116 H87 109.5
C21 C117 C118 128.5(16)
C21 C117 H88 115.8
C118 C117 H88 115.8
C119 C118 C117 112(2)
C119 C118 H89 123.9
C117 C118 H89 123.9
C120 C119 C118 123(3)
C120 C119 H90 118.6
C118 C119 H90 118.6
C119 C120 C121 123(2)
C119 C120 H91 118.5
C121 C120 H91 118.5
C120 C121 C21 118.5(15)
C120 C121 H92 120.7
C21 C121 H92 120.7

loop_
_geom_bond_atom_site_label_1
_geom_bond_atom_site_label_2
_geom_bond_distance
N1 C4 1.367(4)
N1 C1 1.375(4)
N1 H1 0.8800
N2 C6 1.362(4)
N2 C9 1.370(4)
N2 H2 0.8800
N3 C14 1.363(5)
N3 C11 1.384(4)
N3 H3 0.8800
N4 C19 1.366(4)
N4 C16 1.377(4)
N4 H4 0.8800
N5 C41 1.332(6)
N5 C42 1.340(6)
N5 C44 1.485(6)
N6 C66 1.331(8)
N6 C65 1.366(8)
N6 C68 1.490(6)
N7 C90 1.327(5)
N7 C89 1.353(4)
N7 C92 1.476(5)
N8 C113 1.322(10)
N8 C114 1.348(10)
N8 C116 1.501(9)
C1 C20 1.413(4)
C1 C2 1.443(4)
C2 C3 1.394(4)
C2 C21 1.481(5)
C3 C4 1.429(4)
C3 C27 1.487(4)
C4 C5 1.430(4)
C5 C6 1.412(4)
C5 C33 1.490(5)
C6 C7 1.427(5)
C7 C8 1.389(5)
C7 C45 1.482(5)
C8 C9 1.437(5)
C8 C51 1.488(4)
C9 C10 1.409(5)
C10 C11 1.417(5)
C10 C57 1.499(4)
C11 C12 1.437(5)
C12 C13 1.396(5)
C12 C69 1.487(5)
C13 C14 1.442(5)
C13 C75 1.479(5)
C14 C15 1.417(4)
C15 C16 1.403(5)
C15 C81 1.478(5)
C16 C17 1.447(4)
C17 C18 1.378(5)
C17 C93 1.489(4)
C18 C19 1.438(4)
C18 C99 1.497(5)
C19 C20 1.405(4)
C20 C105 1.475(4)
C21 C117 1.23(2)
C21 C22 1.23(3)
C21 C26 1.536(16)
C21 C121 1.55(2)
C22 C23 1.39(3)
C22 H5 0.9500
C23 C24 1.33(3)
C23 H6 0.9500
C24 C25 1.37(3)
C24 H7 0.9500
C25 C26 1.37(3)
C25 H8 0.9500
C26 H93 0.9500
C27 C28 1.370(5)
C27 C32 1.403(5)
C28 C29 1.406(6)
C28 H9 0.9500
C29 C30 1.389(7)
C29 H10 0.9500
C30 C31 1.377(6)
C30 H11 0.9500
C31 C32 1.389(5)
C31 H12 0.9500
C32 H13 0.9500
C33 C34 1.383(5)
C33 C38 1.410(4)
C34 C35 1.383(5)
C34 H14 0.9500
C35 C36 1.404(5)
C35 H15 0.9500
C36 C37 1.403(5)
C36 C39 1.477(5)
C37 C38 1.375(5)
C37 H16 0.9500
C38 H17 0.9500
C39 C43 1.399(5)
C39 C40 1.403(6)
C40 C41 1.374(6)
C40 H18 0.9500
C41 H19 0.9500
C42 C43 1.362(5)
C42 H20 0.9500
C43 H21 0.9500
C44 H22 0.9800
C44 H23 0.9800
C44 H24 0.9800
C45 C46 1.391(5)
C45 C50 1.403(5)
C46 C47 1.376(6)
C46 H25 0.9500
C47 C48 1.389(6)
C47 H26 0.9500
C48 C49 1.381(6)
C48 H27 0.9500
C49 C50 1.392(6)
C49 H28 0.9500
C50 H29 0.9500
C51 C56 1.399(5)
C51 C52 1.399(5)
C52 C53 1.393(5)
C52 H30 0.9500
C53 C54 1.394(5)
C53 H31 0.9500
C54 C55 1.384(6)
C54 H32 0.9500
C55 C56 1.390(5)
C55 H33 0.9500
C56 H34 0.9500
C57 C58 1.389(5)
C57 C62 1.396(5)
C58 C59 1.378(5)
C58 H35 0.9500
C59 C60 1.396(6)
C59 H36 0.9500
C60 C61 1.402(6)
C60 C63 1.488(5)
C61 C62 1.381(5)
C61 H37 0.9500
C62 H38 0.9500
C63 C64 1.400(7)
C63 C67 1.412(7)
C64 C65 1.364(6)
C64 H39 0.9500
C65 H40 0.9500
C66 C67 1.364(7)
C66 H41 0.9500
C67 H42 0.9500
C68 H43 0.9800
C68 H44 0.9800
C68 H45 0.9800
C69 C74 1.375(6)
C69 C70 1.401(5)
C70 C71 1.371(6)
C70 H46 0.9500
C71 C72 1.367(7)
C71 H47 0.9500
C72 C73 1.399(7)
C72 H48 0.9500
C73 C74 1.396(6)
C73 H49 0.9500
C74 H50 0.9500
C75 C80 1.392(5)
C75 C76 1.402(5)
C76 C77 1.401(6)
C76 H51 0.9500
C77 C78 1.384(7)
C77 H52 0.9500
C78 C79 1.379(6)
C78 H53 0.9500
C79 C80 1.400(6)
C79 H54 0.9500
C80 H55 0.9500
C81 C86 1.395(5)
C81 C82 1.406(4)
C82 C83 1.389(5)
C82 H56 0.9500
C83 C84 1.406(5)
C83 H57 0.9500
C84 C85 1.412(5)
C84 C87 1.470(5)
C85 C86 1.388(5)
C85 H58 0.9500
C86 H59 0.9500
C87 C88 1.396(5)
C87 C91 1.411(5)
C88 C89 1.368(5)
C88 H60 0.9500
C89 H61 0.9500
C90 C91 1.380(5)
C90 H62 0.9500
C91 H63 0.9500
C92 H64 0.9800
C92 H65 0.9800
C92 H66 0.9800
C93 C98 1.390(5)
C93 C94 1.410(5)
C94 C95 1.389(5)
C94 H67 0.9500
C95 C96 1.414(7)
C95 H68 0.9500
C96 C97 1.348(7)
C96 H69 0.9500
C97 C98 1.402(5)
C97 H70 0.9500
C98 H71 0.9500
C99 C100 1.380(5)
C99 C104 1.390(6)
C100 C101 1.393(6)
C100 H72 0.9500
C101 C102 1.389(8)
C101 H73 0.9500
C102 C103 1.371(6)
C102 H74 0.9500
C103 C104 1.399(6)
C103 H75 0.9500
C104 H76 0.9500
C105 C110 1.389(5)
C105 C106 1.405(5)
C106 C107 1.388(5)
C106 H77 0.9500
C107 C108 1.370(6)
C107 H78 0.9500
C108 C109 1.407(6)
C108 C111 1.472(6)
C109 C110 1.386(5)
C109 H79 0.9500
C110 H80 0.9500
C111 C112 1.373(7)
C111 C115 1.418(8)
C112 C113 1.376(8)
C112 H81 0.9500
C113 H82 0.9500
C114 C115 1.364(8)
C114 H83 0.9500
C115 H84 0.9500
C116 H85 0.9800
C116 H86 0.9800
C116 H87 0.9800
C117 C118 1.49(3)
C117 H88 0.9500
C118 C119 1.44(3)
C118 H89 0.9500
C119 C120 1.29(3)
C119 H90 0.9500
C120 C121 1.37(3)
C120 H91 0.9500
C121 H92 0.9500

loop_
_geom_torsion_atom_site_label_1
_geom_torsion_atom_site_label_2
_geom_torsion_atom_site_label_3
_geom_torsion_atom_site_label_4
_geom_torsion
C4 N1 C1 C20 172.9(3)
C4 N1 C1 C2 -4.0(4)
N1 C1 C2 C3 2.6(4)
C20 C1 C2 C3 -174.2(4)
N1 C1 C2 C21 -164.0(4)
C20 C1 C2 C21 19.3(6)
C1 C2 C3 C4 -0.3(4)
C21 C2 C3 C4 165.1(4)
C1 C2 C3 C27 -172.4(4)
C21 C2 C3 C27 -7.0(7)
C1 N1 C4 C3 3.9(4)
C1 N1 C4 C5 -172.2(3)
C2 C3 C4 N1 -2.2(4)
C27 C3 C4 N1 170.5(3)
C2 C3 C4 C5 173.6(4)
C27 C3 C4 C5 -13.8(6)
N1 C4 C5 C6 -31.3(5)
C3 C4 C5 C6 153.5(4)
N1 C4 C5 C33 145.2(3)
C3 C4 C5 C33 -30.0(5)
C9 N2 C6 C5 -177.4(3)
C9 N2 C6 C7 1.7(3)
C4 C5 C6 N2 -32.4(5)
C33 C5 C6 N2 151.3(3)
C4 C5 C6 C7 148.7(3)
C33 C5 C6 C7 -27.6(5)
N2 C6 C7 C8 0.4(3)
C5 C6 C7 C8 179.4(3)
N2 C6 C7 C45 166.2(3)
C5 C6 C7 C45 -14.7(5)
C6 C7 C8 C9 -2.2(3)
C45 C7 C8 C9 -166.8(3)
C6 C7 C8 C51 163.8(3)
C45 C7 C8 C51 -0.8(5)
C6 N2 C9 C10 175.4(3)
C6 N2 C9 C8 -3.0(3)
C7 C8 C9 N2 3.2(3)
C51 C8 C9 N2 -163.3(3)
C7 C8 C9 C10 -175.0(3)
C51 C8 C9 C10 18.5(5)
N2 C9 C10 C11 31.0(5)
C8 C9 C10 C11 -151.1(3)
N2 C9 C10 C57 -148.7(3)
C8 C9 C10 C57 29.2(5)
C14 N3 C11 C10 172.4(3)
C14 N3 C11 C12 -4.4(3)
C9 C10 C11 N3 33.9(5)
C57 C10 C11 N3 -146.4(3)
C9 C10 C11 C12 -150.1(3)
C57 C10 C11 C12 29.6(5)
N3 C11 C12 C13 2.6(3)
C10 C11 C12 C13 -173.9(3)
N3 C11 C12 C69 -164.0(3)
C10 C11 C12 C69 19.6(5)
C11 C12 C13 C14 0.1(3)
C69 C12 C13 C14 166.2(3)
C11 C12 C13 C75 -169.2(3)
C69 C12 C13 C75 -3.1(5)
C11 N3 C14 C15 -174.2(3)
C11 N3 C14 C13 4.5(3)
C12 C13 C14 N3 -2.8(3)
C75 C13 C14 N3 167.1(3)
C12 C13 C14 C15 175.8(3)
C75 C13 C14 C15 -14.3(5)
N3 C14 C15 C16 -27.8(5)
C13 C14 C15 C16 153.8(3)
N3 C14 C15 C81 149.7(3)
C13 C14 C15 C81 -28.7(5)
C19 N4 C16 C15 -174.7(3)
C19 N4 C16 C17 3.6(4)
C14 C15 C16 N4 -29.6(5)
C81 C15 C16 N4 152.9(3)
C14 C15 C16 C17 152.7(4)
C81 C15 C16 C17 -24.9(5)
N4 C16 C17 C18 -1.8(4)
C15 C16 C17 C18 176.2(3)
N4 C16 C17 C93 174.0(3)
C15 C16 C17 C93 -8.0(6)
C16 C17 C18 C19 -0.5(4)
C93 C17 C18 C19 -176.2(3)
C16 C17 C18 C99 164.3(3)
C93 C17 C18 C99 -11.5(6)
C16 N4 C19 C20 171.3(3)
C16 N4 C19 C18 -3.9(4)
C17 C18 C19 N4 2.6(4)
C99 C18 C19 N4 -162.2(3)
C17 C18 C19 C20 -172.2(4)
C99 C18 C19 C20 23.0(6)
N4 C19 C20 C1 27.3(5)
C18 C19 C20 C1 -158.7(4)
N4 C19 C20 C105 -150.0(3)
C18 C19 C20 C105 24.0(6)
N1 C1 C20 C19 33.5(5)
C2 C1 C20 C19 -150.2(4)
N1 C1 C20 C105 -149.2(3)
C2 C1 C20 C105 27.1(6)
C3 C2 C21 C117 70.0(16)
C1 C2 C21 C117 -126.7(15)
C3 C2 C21 C22 -115.6(13)
C1 C2 C21 C22 47.8(14)
C3 C2 C21 C26 73.2(9)
C1 C2 C21 C26 -123.4(9)
C3 C2 C21 C121 -107.3(10)
C1 C2 C21 C121 56.0(10)
C2 C21 C22 C23 -178.8(15)
C26 C21 C22 C23 -8(3)
C21 C22 C23 C24 4(3)
C22 C23 C24 C25 3(3)
C23 C24 C25 C26 -4(3)
C24 C25 C26 C21 0(3)
C22 C21 C26 C25 6(2)
C2 C21 C26 C25 177.7(12)
C2 C3 C27 C28 -59.8(6)
C4 C3 C27 C28 129.2(4)
C2 C3 C27 C32 125.9(4)
C4 C3 C27 C32 -45.1(5)
C32 C27 C28 C29 0.1(7)
C3 C27 C28 C29 -174.3(5)
C27 C28 C29 C30 3.6(8)
C28 C29 C30 C31 -4.8(8)
C29 C30 C31 C32 2.4(7)
C30 C31 C32 C27 1.4(6)
C28 C27 C32 C31 -2.6(6)
C3 C27 C32 C31 172.0(4)
C6 C5 C33 C34 139.6(3)
C4 C5 C33 C34 -36.8(5)
C6 C5 C33 C38 -40.4(5)
C4 C5 C33 C38 143.2(3)
C38 C33 C34 C35 -1.8(5)
C5 C33 C34 C35 178.2(3)
C33 C34 C35 C36 0.1(6)
C34 C35 C36 C37 0.4(6)
C34 C35 C36 C39 -176.3(4)
C35 C36 C37 C38 0.9(5)
C39 C36 C37 C38 177.6(3)
C36 C37 C38 C33 -2.7(5)
C34 C33 C38 C37 3.1(5)
C5 C33 C38 C37 -176.9(3)
C37 C36 C39 C43 -25.5(6)
C35 C36 C39 C43 151.2(4)
C37 C36 C39 C40 156.6(4)
C35 C36 C39 C40 -26.8(6)
C43 C39 C40 C41 -4.2(8)
C36 C39 C40 C41 173.9(5)
C42 N5 C41 C40 0.1(9)
C44 N5 C41 C40 -178.0(6)
C39 C40 C41 N5 2.9(9)
C41 N5 C42 C43 -1.7(8)
C44 N5 C42 C43 176.5(5)
N5 C42 C43 C39 0.2(7)
C40 C39 C43 C42 2.7(6)
C36 C39 C43 C42 -175.3(4)
C8 C7 C45 C46 111.5(4)
C6 C7 C45 C46 -51.0(4)
C8 C7 C45 C50 -72.0(4)
C6 C7 C45 C50 125.5(3)
C50 C45 C46 C47 1.3(5)
C7 C45 C46 C47 178.0(3)
C45 C46 C47 C48 0.0(6)
C46 C47 C48 C49 -1.7(6)
C47 C48 C49 C50 1.9(6)
C48 C49 C50 C45 -0.5(5)
C46 C45 C50 C49 -1.1(5)
C7 C45 C50 C49 -177.7(3)
C7 C8 C51 C56 -119.0(4)
C9 C8 C51 C56 44.9(5)
C7 C8 C51 C52 58.6(5)
C9 C8 C51 C52 -137.5(4)
C56 C51 C52 C53 0.9(5)
C8 C51 C52 C53 -176.7(3)
C51 C52 C53 C54 -0.8(6)
C52 C53 C54 C55 -1.0(6)
C53 C54 C55 C56 2.6(6)
C54 C55 C56 C51 -2.5(6)
C52 C51 C56 C55 0.8(6)
C8 C51 C56 C55 178.5(4)
C9 C10 C57 C58 35.5(5)
C11 C10 C57 C58 -144.1(4)
C9 C10 C57 C62 -145.7(4)
C11 C10 C57 C62 34.6(5)
C62 C57 C58 C59 0.1(6)
C10 C57 C58 C59 178.9(4)
C57 C58 C59 C60 0.9(7)
C58 C59 C60 C61 -1.8(8)
C58 C59 C60 C63 -178.2(5)
C59 C60 C61 C62 1.6(8)
C63 C60 C61 C62 178.0(5)
C60 C61 C62 C57 -0.5(8)
C58 C57 C62 C61 -0.3(7)
C10 C57 C62 C61 -179.1(4)
C59 C60 C63 C64 23.2(8)
C61 C60 C63 C64 -153.2(5)
C59 C60 C63 C67 -157.0(5)
C61 C60 C63 C67 26.7(8)
C67 C63 C64 C65 -0.8(9)
C60 C63 C64 C65 179.1(6)
C63 C64 C65 N6 1.3(10)
C66 N6 C65 C64 -2.5(10)
C68 N6 C65 C64 -177.5(6)
C65 N6 C66 C67 3.4(10)
C68 N6 C66 C67 178.2(6)
N6 C66 C67 C63 -2.9(10)
C64 C63 C67 C66 1.6(9)
C60 C63 C67 C66 -178.3(5)
C13 C12 C69 C74 66.4(5)
C11 C12 C69 C74 -129.7(4)
C13 C12 C69 C70 -113.7(4)
C11 C12 C69 C70 50.3(5)
C74 C69 C70 C71 -1.0(6)
C12 C69 C70 C71 179.1(4)
C69 C70 C71 C72 -0.7(7)
C70 C71 C72 C73 1.6(8)
C71 C72 C73 C74 -0.9(8)
C70 C69 C74 C73 1.7(7)
C12 C69 C74 C73 -178.4(4)
C72 C73 C74 C69 -0.8(8)
C12 C13 C75 C80 117.1(4)
C14 C13 C75 C80 -50.5(4)
C12 C13 C75 C76 -63.8(5)
C14 C13 C75 C76 128.5(3)
C80 C75 C76 C77 -1.3(5)
C13 C75 C76 C77 179.6(3)
C75 C76 C77 C78 -0.4(6)
C76 C77 C78 C79 1.7(6)
C77 C78 C79 C80 -1.3(6)
C76 C75 C80 C79 1.7(5)
C13 C75 C80 C79 -179.2(3)
C78 C79 C80 C75 -0.4(5)
C16 C15 C81 C86 -42.0(5)
C14 C15 C81 C86 140.5(3)
C16 C15 C81 C82 133.5(3)
C14 C15 C81 C82 -44.0(5)
C86 C81 C82 C83 4.4(5)
C15 C81 C82 C83 -171.2(3)
C81 C82 C83 C84 -0.2(5)
C82 C83 C84 C85 -3.3(5)
C82 C83 C84 C87 174.9(3)
C83 C84 C85 C86 2.7(5)
C87 C84 C85 C86 -175.5(3)
C84 C85 C86 C81 1.5(5)
C82 C81 C86 C85 -5.0(5)
C15 C81 C86 C85 170.6(3)
C83 C84 C87 C88 29.4(5)
C85 C84 C87 C88 -152.3(4)
C83 C84 C87 C91 -149.7(4)
C85 C84 C87 C91 28.5(6)
C91 C87 C88 C89 -0.9(6)
C84 C87 C88 C89 179.9(4)
C90 N7 C89 C88 -0.8(6)
C92 N7 C89 C88 177.0(4)
C87 C88 C89 N7 1.2(6)
C89 N7 C90 C91 0.2(7)
C92 N7 C90 C91 -177.5(5)
N7 C90 C91 C87 0.1(7)
C88 C87 C91 C90 0.3(6)
C84 C87 C91 C90 179.5(4)
C18 C17 C93 C98 -56.0(5)
C16 C17 C93 C98 129.0(4)
C18 C17 C93 C94 125.8(4)
C16 C17 C93 C94 -49.2(6)
C98 C93 C94 C95 -1.9(6)
C17 C93 C94 C95 176.4(4)
C93 C94 C95 C96 0.8(6)
C94 C95 C96 C97 0.0(7)
C95 C96 C97 C98 0.3(7)
C94 C93 C98 C97 2.1(6)
C17 C93 C98 C97 -176.1(4)
C96 C97 C98 C93 -1.4(6)
C17 C18 C99 C100 88.1(5)
C19 C18 C99 C100 -109.7(4)
C17 C18 C99 C104 -89.7(4)
C19 C18 C99 C104 72.5(4)
C104 C99 C100 C101 -1.1(6)
C18 C99 C100 C101 -178.8(4)
C99 C100 C101 C102 0.2(7)
C100 C101 C102 C103 0.1(8)
C101 C102 C103 C104 0.5(7)
C100 C99 C104 C103 1.8(6)
C18 C99 C104 C103 179.7(3)
C102 C103 C104 C99 -1.5(6)
C19 C20 C105 C110 -135.3(4)
C1 C20 C105 C110 47.3(5)
C19 C20 C105 C106 48.8(5)
C1 C20 C105 C106 -128.6(4)
C110 C105 C106 C107 -1.8(5)
C20 C105 C106 C107 174.1(4)
C105 C106 C107 C108 -1.1(6)
C106 C107 C108 C109 3.6(7)
C106 C107 C108 C111 -174.7(5)
C107 C108 C109 C110 -3.2(7)
C111 C108 C109 C110 175.1(5)
C108 C109 C110 C105 0.3(6)
C106 C105 C110 C109 2.2(5)
C20 C105 C110 C109 -173.7(4)
C107 C108 C111 C112 -31.2(9)
C109 C108 C111 C112 150.5(7)
C107 C108 C111 C115 147.0(7)
C109 C108 C111 C115 -31.3(9)
C115 C111 C112 C113 0.7(13)
C108 C111 C112 C113 179.0(8)
C114 N8 C113 C112 -1.1(18)
C116 N8 C113 C112 179.9(12)
C111 C112 C113 N8 -1.1(16)
C113 N8 C114 C115 3.6(18)
C116 N8 C114 C115 -177.3(13)
N8 C114 C115 C111 -3.9(17)
C112 C111 C115 C114 1.8(13)
C108 C111 C115 C114 -176.5(9)
C2 C21 C117 C118 179.1(15)
C121 C21 C117 C118 -4(3)
C21 C117 C118 C119 -1(3)
C117 C118 C119 C120 4(4)
C118 C119 C120 C121 -2(4)
C119 C120 C121 C21 -2(3)
C117 C21 C121 C120 5(2)
C2 C21 C121 C120 -176.9(16)

loop_
_platon_squeeze_void_nr
_platon_squeeze_void_average_x
_platon_squeeze_void_average_y
_platon_squeeze_void_average_z
_platon_squeeze_void_volume
_platon_squeeze_void_count_electrons
_platon_squeeze_void_content
1 -0.009 0.401 -0.075 10864 2832 ' '
2 0.000 0.125 0.250 9 -1 ' '
3 0.500 0.625 0.250 8 -1 ' '
4 0.000 0.875 0.750 9 -1 ' '
5 0.500 0.375 0.750 8 -1 ' '
